data_7103605
loop_
_publ_author_name
'Hayami, Shinya'
'Murata, Kazuhisa'
'Urakami, Daisuke'
'Kojima, Yoshihiro'
'Akita, Motoko'
'Inoue, Katsuya'

_publ_section_title
;
 Dynamic structural conversion in a spin-crossover cobalt(ii) compound
 with long alkyl chains.
;
_journal_issue 48
_journal_name_full 'Chemical communications (Cambridge, England)'
_journal_page_first 6510
_journal_page_last 6512
_journal_paper_doi 10.1039/b814415j
_journal_year 2008
_chemical_formula_sum 'C59 H82 B2 Co F8 N6 O3'
_chemical_formula_weight 1155.86
_chemical_name_systematic
;
?
;
_space_group_IT_number 2
_symmetry_cell_setting triclinic
_symmetry_space_group_name_Hall '-P 1'
_symmetry_space_group_name_H-M 'P -1'
_atom_sites_solution_hydrogens geom
_atom_sites_solution_primary direct
_atom_sites_solution_secondary difmap
_audit_creation_method SHELXL-97
_cell_angle_alpha 69.400(16)
_cell_angle_beta 77.362(16)
_cell_angle_gamma 79.535(16)
_cell_formula_units_Z 2
_cell_length_a 9.099(9)
_cell_length_b 17.065(17)
_cell_length_c 20.96(2)
_cell_measurement_reflns_used 993
_cell_measurement_temperature 190(2)
_cell_measurement_theta_max 46.696
_cell_measurement_theta_min 4.618
_cell_volume 2954(5)
_computing_cell_refinement 'Bruker SMART'
_computing_data_collection 'Bruker SMART'
_computing_data_reduction 'Bruker SHELXTL'
_computing_molecular_graphics 'Bruker SHELXTL'
_computing_publication_material 'Bruker SHELXTL'
_computing_structure_refinement 'SHELXL-97 (Sheldrick, 1997)'
_computing_structure_solution 'SHELXS-97 (Sheldrick, 1990)'
_diffrn_ambient_temperature 190(2)
_diffrn_detector_area_resol_mean 8.366
_diffrn_measured_fraction_theta_full 0.949
_diffrn_measured_fraction_theta_max 0.829
_diffrn_measurement_device_type 'CCD area detector'
_diffrn_measurement_method 'phi and omega scans'
_diffrn_radiation_monochromator graphite
_diffrn_radiation_source 'fine-focus sealed tube'
_diffrn_radiation_type MoK\a
_diffrn_radiation_wavelength 0.71073
_diffrn_reflns_av_R_equivalents 0.0489
_diffrn_reflns_av_sigmaI/netI 0.1297
_diffrn_reflns_limit_h_max 11
_diffrn_reflns_limit_h_min -11
_diffrn_reflns_limit_k_max 22
_diffrn_reflns_limit_k_min -10
_diffrn_reflns_limit_l_max 26
_diffrn_reflns_limit_l_min -24
_diffrn_reflns_number 14538
_diffrn_reflns_theta_full 25.00
_diffrn_reflns_theta_max 28.15
_diffrn_reflns_theta_min 1.05
_exptl_absorpt_coefficient_mu 0.364
_exptl_absorpt_correction_T_max 1.000000
_exptl_absorpt_correction_T_min 0.489295
_exptl_absorpt_correction_type empirical
_exptl_absorpt_process_details 'SADABS (Sheldrich, G. M. (1996))'
_exptl_crystal_colour Brown
_exptl_crystal_density_diffrn 1.300
_exptl_crystal_density_method 'not measured'
_exptl_crystal_description plate
_exptl_crystal_F_000 1222
_exptl_crystal_size_max 0.5
_exptl_crystal_size_mid 0.4
_exptl_crystal_size_min 0.03
_refine_diff_density_max 0.945
_refine_diff_density_min -0.916
_refine_diff_density_rms 0.080
_refine_ls_extinction_method none
_refine_ls_goodness_of_fit_ref 0.907
_refine_ls_hydrogen_treatment constr
_refine_ls_matrix_type full
_refine_ls_number_parameters 716
_refine_ls_number_reflns 11974
_refine_ls_number_restraints 0
_refine_ls_restrained_S_all 0.907
_refine_ls_R_factor_all 0.1542
_refine_ls_R_factor_gt 0.0728
_refine_ls_shift/su_max 0.043
_refine_ls_shift/su_mean 0.000
_refine_ls_structure_factor_coef Fsqd
_refine_ls_weighting_details 'calc w=1/[\s^2^(Fo^2^)+(0.1044P)^2^+0.0000P] where P=(Fo^2^+2Fc^2^)/3'
_refine_ls_weighting_scheme calc
_refine_ls_wR_factor_gt 0.1680
_refine_ls_wR_factor_ref 0.2010
_reflns_number_gt 5642
_reflns_number_total 11974
_reflns_threshold_expression >2sigma(I)
_cod_data_source_file b814415j.txt
_cod_data_source_block kazu33
_cod_original_sg_symbol_H-M P-1
_cod_database_code 7103605

loop_
_symmetry_equiv_pos_as_xyz
'x, y, z'
'-x, -y, -z'

loop_
_atom_site_label
_atom_site_type_symbol
_atom_site_fract_x
_atom_site_fract_y
_atom_site_fract_z
_atom_site_U_iso_or_equiv
_atom_site_adp_type
_atom_site_occupancy
_atom_site_symmetry_multiplicity
_atom_site_calc_flag
_atom_site_refinement_flags
_atom_site_disorder_assembly
_atom_site_disorder_group
N1 N 0.4269(4) 0.0512(2) 0.77430(16) 0.0315(8) Uani 1 1 d . . .
C1 C 0.3172(5) 0.0895(3) 0.7364(2) 0.0375(11) Uani 1 1 d . . .
H1 H 0.3433 0.1062 0.6875 0.045 Uiso 1 1 calc R . .
C2 C 0.1664(5) 0.1058(3) 0.7655(2) 0.0408(11) Uani 1 1 d . . .
H2 H 0.0924 0.1347 0.7370 0.049 Uiso 1 1 calc R . .
C3 C 0.1269(5) 0.0791(3) 0.8364(2) 0.0407(11) Uani 1 1 d . . .
H3 H 0.0251 0.0892 0.8576 0.049 Uiso 1 1 calc R . .
C4 C 0.2390(5) 0.0370(3) 0.8765(2) 0.0357(11) Uani 1 1 d . . .
H4 H 0.2139 0.0176 0.9255 0.043 Uiso 1 1 calc R . .
C5 C 0.3854(5) 0.0240(3) 0.8446(2) 0.0301(10) Uani 1 1 d . . .
C6 C 0.5137(5) -0.0218(3) 0.8815(2) 0.0298(10) Uani 1 1 d . . .
C7 C 0.4966(5) -0.0624(3) 0.9516(2) 0.0343(10) Uani 1 1 d . . .
H5 H 0.4011 -0.0582 0.9804 0.041 Uiso 1 1 calc R . .
C8 C 0.6250(5) -0.1106(3) 0.9797(2) 0.0343(10) Uani 1 1 d . . .
C9 C 0.7650(5) -0.1122(3) 0.9365(2) 0.0357(11) Uani 1 1 d . . .
H6 H 0.8534 -0.1424 0.9547 0.043 Uiso 1 1 calc R . .
C10 C 0.7722(4) -0.0687(3) 0.8668(2) 0.0317(10) Uani 1 1 d . . .
N2 N 0.6477(4) -0.0252(2) 0.84030(17) 0.0332(9) Uani 1 1 d . . .
Co1 Co 0.66416(7) 0.03039(4) 0.73622(3) 0.03322(19) Uani 1 1 d . . .
N3 N 0.8915(4) -0.0305(2) 0.74866(17) 0.0341(9) Uani 1 1 d . . .
C11 C 0.9109(4) -0.0688(3) 0.8150(2) 0.0291(9) Uani 1 1 d . . .
C12 C 1.0513(5) -0.1090(3) 0.8323(2) 0.0352(11) Uani 1 1 d . . .
H7 H 1.0624 -0.1368 0.8792 0.042 Uiso 1 1 calc R . .
C13 C 1.1746(5) -0.1079(3) 0.7797(2) 0.0439(12) Uani 1 1 d . . .
H8 H 1.2713 -0.1348 0.7904 0.053 Uiso 1 1 calc R . .
C14 C 1.1560(5) -0.0678(3) 0.7122(2) 0.0446(12) Uani 1 1 d . . .
H9 H 1.2390 -0.0662 0.6754 0.053 Uiso 1 1 calc R . .
C15 C 1.0129(5) -0.0299(3) 0.6990(2) 0.0381(11) Uani 1 1 d . . .
H10 H 1.0000 -0.0018 0.6523 0.046 Uiso 1 1 calc R . .
N4 N 0.7285(4) 0.1501(2) 0.72561(17) 0.0363(9) Uani 1 1 d . . .
C16 C 0.7402(5) 0.1786(3) 0.7761(2) 0.0411(12) Uani 1 1 d . . .
H11 H 0.7068 0.1461 0.8226 0.049 Uiso 1 1 calc R . .
C17 C 0.7979(5) 0.2523(3) 0.7637(2) 0.0457(12) Uani 1 1 d . . .
H12 H 0.8054 0.2699 0.8010 0.055 Uiso 1 1 calc R . .
C18 C 0.8448(6) 0.3004(3) 0.6968(3) 0.0523(13) Uani 1 1 d . . .
H13 H 0.8840 0.3521 0.6868 0.063 Uiso 1 1 calc R . .
C19 C 0.8338(6) 0.2722(3) 0.6443(2) 0.0455(12) Uani 1 1 d . . .
H14 H 0.8653 0.3046 0.5975 0.055 Uiso 1 1 calc R . .
C20 C 0.7772(5) 0.1969(3) 0.6594(2) 0.0350(10) Uani 1 1 d . . .
C21 C 0.7659(5) 0.1598(3) 0.6067(2) 0.0335(10) Uani 1 1 d . . .
C22 C 0.8182(5) 0.1942(3) 0.5366(2) 0.0417(12) Uani 1 1 d . . .
H15 H 0.8593 0.2465 0.5184 0.050 Uiso 1 1 calc R . .
C23 C 0.8087(5) 0.1498(3) 0.4936(2) 0.0408(12) Uani 1 1 d . . .
C24 C 0.7458(5) 0.0752(3) 0.5206(2) 0.0408(11) Uani 1 1 d . . .
H16 H 0.7373 0.0451 0.4914 0.049 Uiso 1 1 calc R . .
C25 C 0.6953(5) 0.0447(3) 0.5908(2) 0.0360(11) Uani 1 1 d . . .
N5 N 0.7047(4) 0.0865(2) 0.63267(17) 0.0351(9) Uani 1 1 d . . .
C26 C 0.6362(5) -0.0374(3) 0.6281(2) 0.0376(11) Uani 1 1 d . . .
C27 C 0.6032(6) -0.0887(3) 0.5957(3) 0.0487(13) Uani 1 1 d . . .
H17 H 0.6142 -0.0709 0.5468 0.058 Uiso 1 1 calc R . .
C28 C 0.5544(6) -0.1656(4) 0.6350(3) 0.0545(14) Uani 1 1 d . . .
H18 H 0.5298 -0.2010 0.6136 0.065 Uiso 1 1 calc R . .
C29 C 0.5415(5) -0.1906(3) 0.7057(3) 0.0495(13) Uani 1 1 d . . .
H19 H 0.5104 -0.2441 0.7340 0.059 Uiso 1 1 calc R . .
C30 C 0.5747(5) -0.1363(3) 0.7347(2) 0.0428(12) Uani 1 1 d . . .
H20 H 0.5644 -0.1532 0.7836 0.051 Uiso 1 1 calc R . .
N6 N 0.6208(4) -0.0609(2) 0.69733(17) 0.0343(9) Uani 1 1 d . . .
O1 O 0.6012(3) -0.1545(2) 1.04747(14) 0.0400(8) Uani 1 1 d . . .
C31 C 0.7077(5) -0.2295(3) 1.0683(2) 0.0432(12) Uani 1 1 d . . .
H21 H 0.8048 -0.2137 1.0712 0.052 Uiso 1 1 calc R . .
H22 H 0.7279 -0.2592 1.0337 0.052 Uiso 1 1 calc R . .
C32 C 0.6400(5) -0.2865(3) 1.1379(2) 0.0420(12) Uani 1 1 d . . .
H23 H 0.6893 -0.3448 1.1440 0.050 Uiso 1 1 calc R . .
H24 H 0.5308 -0.2864 1.1385 0.050 Uiso 1 1 calc R . .
C33 C 0.6565(5) -0.2616(3) 1.1982(2) 0.0423(12) Uani 1 1 d . . .
H25 H 0.5944 -0.2070 1.1961 0.051 Uiso 1 1 calc R . .
H26 H 0.7637 -0.2537 1.1941 0.051 Uiso 1 1 calc R . .
C34 C 0.6080(5) -0.3266(3) 1.2677(2) 0.0440(12) Uani 1 1 d . . .
H27 H 0.5014 -0.3352 1.2714 0.053 Uiso 1 1 calc R . .
H28 H 0.6714 -0.3809 1.2701 0.053 Uiso 1 1 calc R . .
C35 C 0.6217(6) -0.3012(3) 1.3282(2) 0.0441(12) Uani 1 1 d . . .
H29 H 0.5589 -0.2467 1.3255 0.053 Uiso 1 1 calc R . .
H30 H 0.7284 -0.2928 1.3245 0.053 Uiso 1 1 calc R . .
C36 C 0.5727(6) -0.3653(3) 1.3977(2) 0.0468(12) Uani 1 1 d . . .
H31 H 0.6401 -0.4187 1.4018 0.056 Uiso 1 1 calc R . .
H32 H 0.4684 -0.3766 1.4002 0.056 Uiso 1 1 calc R . .
C37 C 0.5767(6) -0.3365(3) 1.4585(2) 0.0487(13) Uani 1 1 d . . .
H33 H 0.6811 -0.3254 1.4562 0.058 Uiso 1 1 calc R . .
H34 H 0.5095 -0.2830 1.4544 0.058 Uiso 1 1 calc R . .
C38 C 0.5273(6) -0.4004(3) 1.5277(2) 0.0532(14) Uani 1 1 d . . .
H35 H 0.5981 -0.4528 1.5328 0.064 Uiso 1 1 calc R . .
H36 H 0.4254 -0.4140 1.5288 0.064 Uiso 1 1 calc R . .
C39 C 0.5218(6) -0.3707(3) 1.5885(2) 0.0484(13) Uani 1 1 d . . .
H37 H 0.4433 -0.3218 1.5861 0.058 Uiso 1 1 calc R . .
H38 H 0.6206 -0.3515 1.5848 0.058 Uiso 1 1 calc R . .
C40 C 0.4874(6) -0.4382(3) 1.6581(2) 0.0482(13) Uani 1 1 d . . .
H39 H 0.3840 -0.4530 1.6637 0.058 Uiso 1 1 calc R . .
H40 H 0.5593 -0.4894 1.6584 0.058 Uiso 1 1 calc R . .
C41 C 0.4973(6) -0.4132(3) 1.7193(2) 0.0461(12) Uani 1 1 d . . .
H41 H 0.4224 -0.3636 1.7205 0.055 Uiso 1 1 calc R . .
H42 H 0.5994 -0.3965 1.7132 0.055 Uiso 1 1 calc R . .
C42 C 0.4684(6) -0.4830(3) 1.7877(2) 0.0477(13) Uani 1 1 d . . .
H43 H 0.5372 -0.5342 1.7849 0.057 Uiso 1 1 calc R . .
H44 H 0.3631 -0.4962 1.7955 0.057 Uiso 1 1 calc R . .
C43 C 0.4914(6) -0.4618(3) 1.8491(2) 0.0501(13) Uani 1 1 d . . .
H45 H 0.5966 -0.4484 1.8414 0.060 Uiso 1 1 calc R . .
H46 H 0.4220 -0.4109 1.8524 0.060 Uiso 1 1 calc R . .
C44 C 0.4627(6) -0.5327(4) 1.9165(3) 0.0629(16) Uani 1 1 d . . .
H47 H 0.3557 -0.5421 1.9269 0.094 Uiso 1 1 calc R . .
H48 H 0.4872 -0.5177 1.9537 0.094 Uiso 1 1 calc R . .
H49 H 0.5265 -0.5842 1.9126 0.094 Uiso 1 1 calc R . .
O2 O 0.8613(4) 0.1754(2) 0.42478(15) 0.0482(9) Uani 1 1 d . . .
C45 C 0.9556(6) 0.2428(3) 0.3984(2) 0.0488(13) Uani 1 1 d . . .
H50 H 1.0338 0.2319 0.4276 0.059 Uiso 1 1 calc R . .
H51 H 0.8935 0.2968 0.3986 0.059 Uiso 1 1 calc R . .
C46 C 1.0304(6) 0.2477(3) 0.3248(2) 0.0477(13) Uani 1 1 d . . .
H52 H 1.0707 0.1900 0.3241 0.057 Uiso 1 1 calc R . .
H53 H 1.1174 0.2809 0.3112 0.057 Uiso 1 1 calc R . .
C47 C 0.9252(5) 0.2871(3) 0.2716(2) 0.0439(12) Uani 1 1 d . . .
H54 H 0.8764 0.3425 0.2751 0.053 Uiso 1 1 calc R . .
H55 H 0.8444 0.2506 0.2816 0.053 Uiso 1 1 calc R . .
C48 C 1.0113(5) 0.2987(3) 0.1981(2) 0.0453(12) Uani 1 1 d . . .
H56 H 1.0945 0.3333 0.1892 0.054 Uiso 1 1 calc R . .
H57 H 1.0575 0.2429 0.1946 0.054 Uiso 1 1 calc R . .
C49 C 0.9126(5) 0.3404(3) 0.1430(2) 0.0463(12) Uani 1 1 d . . .
H58 H 0.8670 0.3964 0.1463 0.056 Uiso 1 1 calc R . .
H59 H 0.8288 0.3060 0.1522 0.056 Uiso 1 1 calc R . .
C50 C 0.9984(5) 0.3514(3) 0.0695(2) 0.0435(12) Uani 1 1 d . . .
H60 H 1.0840 0.3842 0.0610 0.052 Uiso 1 1 calc R . .
H61 H 1.0416 0.2951 0.0661 0.052 Uiso 1 1 calc R . .
C51 C 0.9017(5) 0.3954(3) 0.0133(2) 0.0468(12) Uani 1 1 d . . .
H62 H 0.8603 0.4523 0.0156 0.056 Uiso 1 1 calc R . .
H63 H 0.8151 0.3632 0.0218 0.056 Uiso 1 1 calc R . .
C52 C 0.9920(5) 0.4031(3) -0.0586(2) 0.0443(12) Uani 1 1 d . . .
H64 H 1.0792 0.4345 -0.0662 0.053 Uiso 1 1 calc R . .
H65 H 1.0331 0.3459 -0.0603 0.053 Uiso 1 1 calc R . .
C53 C 0.9028(5) 0.4469(3) -0.1172(2) 0.0473(13) Uani 1 1 d . . .
H66 H 0.8621 0.5044 -0.1163 0.057 Uiso 1 1 calc R . .
H67 H 0.8158 0.4156 -0.1103 0.057 Uiso 1 1 calc R . .
C54 C 1.0001(5) 0.4522(3) -0.1872(2) 0.0466(13) Uani 1 1 d . . .
H68 H 1.0411 0.3944 -0.1875 0.056 Uiso 1 1 calc R . .
H69 H 1.0871 0.4831 -0.1935 0.056 Uiso 1 1 calc R . .
C55 C 0.9155(5) 0.4958(3) -0.2484(2) 0.0450(12) Uani 1 1 d . . .
H70 H 0.8320 0.4632 -0.2438 0.054 Uiso 1 1 calc R . .
H71 H 0.8700 0.5526 -0.2471 0.054 Uiso 1 1 calc R . .
C56 C 1.0188(6) 0.5041(3) -0.3180(2) 0.0476(12) Uani 1 1 d . . .
H72 H 1.1035 0.5356 -0.3221 0.057 Uiso 1 1 calc R . .
H73 H 1.0628 0.4471 -0.3195 0.057 Uiso 1 1 calc R . .
C57 C 0.9372(6) 0.5488(4) -0.3793(2) 0.0533(14) Uani 1 1 d . . .
H74 H 0.8893 0.6048 -0.3768 0.064 Uiso 1 1 calc R . .
H75 H 0.8557 0.5158 -0.3766 0.064 Uiso 1 1 calc R . .
C58 C 1.0434(7) 0.5600(4) -0.4482(3) 0.0685(17) Uani 1 1 d . . .
H76 H 1.1133 0.6007 -0.4547 0.103 Uiso 1 1 calc R . .
H77 H 0.9839 0.5808 -0.4858 0.103 Uiso 1 1 calc R . .
H78 H 1.1014 0.5057 -0.4484 0.103 Uiso 1 1 calc R . .
C59 C 0.5410(8) -0.2860(4) 0.9159(3) 0.085(2) Uani 1 1 d . . .
H79 H 0.6274 -0.2822 0.8781 0.127 Uiso 1 1 calc R . .
H80 H 0.5104 -0.3430 0.9331 0.127 Uiso 1 1 calc R . .
H81 H 0.5701 -0.2737 0.9534 0.127 Uiso 1 1 calc R . .
O3 O 0.4205(5) -0.2279(3) 0.89179(19) 0.0868(14) Uani 1 1 d . . .
H82 H 0.3502 -0.2270 0.9251 0.130 Uiso 1 1 calc R . .
B1 B 0.8341(7) 0.1885(5) 0.9531(3) 0.0534(16) Uani 1 1 d . . .
F1 F 0.8107(4) 0.1188(2) 0.94198(19) 0.0846(11) Uani 1 1 d . . .
F2 F 0.8775(7) 0.1729(4) 1.0137(2) 0.148(2) Uani 1 1 d . . .
F3 F 0.6984(5) 0.2397(3) 0.9547(3) 0.1216(16) Uani 1 1 d . . .
F4 F 0.9359(4) 0.2338(3) 0.90046(17) 0.0848(11) Uani 1 1 d . . .
B2 B 1.2163(7) 0.1445(4) 0.5542(3) 0.0501(16) Uani 1 1 d . . .
F5 F 1.1494(4) 0.0830(2) 0.54467(16) 0.0737(10) Uani 1 1 d . . .
F6 F 1.3638(4) 0.1144(3) 0.56393(17) 0.0915(13) Uani 1 1 d . . .
F7 F 1.1341(4) 0.1645(2) 0.61009(15) 0.0709(10) Uani 1 1 d . . .
F8 F 1.2176(4) 0.2139(2) 0.49521(15) 0.0769(10) Uani 1 1 d . . .

loop_
_atom_site_aniso_label
_atom_site_aniso_U_11
_atom_site_aniso_U_22
_atom_site_aniso_U_33
_atom_site_aniso_U_23
_atom_site_aniso_U_13
_atom_site_aniso_U_12
N1 0.038(2) 0.035(2) 0.0249(18) -0.0114(16) -0.0087(15) -0.0058(16)
C1 0.044(3) 0.043(3) 0.030(2) -0.014(2) -0.012(2) -0.005(2)
C2 0.039(3) 0.049(3) 0.042(3) -0.022(2) -0.015(2) 0.001(2)
C3 0.028(2) 0.055(3) 0.042(3) -0.022(2) -0.0012(19) -0.003(2)
C4 0.039(3) 0.040(3) 0.029(2) -0.013(2) -0.0051(19) -0.005(2)
C5 0.033(2) 0.030(2) 0.028(2) -0.0103(19) -0.0062(17) -0.0033(19)
C6 0.029(2) 0.034(3) 0.028(2) -0.0099(19) -0.0085(17) -0.0031(19)
C7 0.030(2) 0.041(3) 0.034(2) -0.018(2) -0.0033(18) -0.002(2)
C8 0.036(3) 0.042(3) 0.027(2) -0.011(2) -0.0106(18) -0.003(2)
C9 0.031(2) 0.048(3) 0.028(2) -0.011(2) -0.0064(18) -0.005(2)
C10 0.026(2) 0.038(3) 0.034(2) -0.014(2) -0.0069(18) -0.0050(19)
N2 0.026(2) 0.043(2) 0.0313(19) -0.0106(17) -0.0083(15) -0.0052(16)
Co1 0.0306(3) 0.0454(4) 0.0241(3) -0.0121(3) -0.0032(2) -0.0054(3)
N3 0.031(2) 0.041(2) 0.0302(19) -0.0135(17) -0.0014(15) -0.0046(17)
C11 0.026(2) 0.037(3) 0.030(2) -0.0172(19) -0.0046(17) -0.0058(19)
C12 0.026(2) 0.042(3) 0.037(2) -0.012(2) -0.0050(18) -0.002(2)
C13 0.028(3) 0.057(3) 0.046(3) -0.019(3) -0.003(2) -0.003(2)
C14 0.028(3) 0.064(3) 0.040(3) -0.021(2) 0.006(2) -0.006(2)
C15 0.032(3) 0.049(3) 0.030(2) -0.013(2) 0.0012(19) -0.004(2)
N4 0.036(2) 0.048(2) 0.0283(19) -0.0125(18) -0.0106(15) -0.0072(18)
C16 0.041(3) 0.056(3) 0.030(2) -0.019(2) -0.0086(19) -0.001(2)
C17 0.053(3) 0.053(3) 0.043(3) -0.027(3) -0.012(2) -0.006(3)
C18 0.063(4) 0.047(3) 0.055(3) -0.023(3) -0.010(3) -0.012(3)
C19 0.057(3) 0.048(3) 0.036(3) -0.018(2) -0.004(2) -0.013(3)
C20 0.031(2) 0.045(3) 0.029(2) -0.014(2) -0.0038(18) 0.000(2)
C21 0.033(2) 0.041(3) 0.031(2) -0.013(2) -0.0088(18) -0.007(2)
C22 0.045(3) 0.046(3) 0.032(2) -0.007(2) -0.006(2) -0.013(2)
C23 0.045(3) 0.053(3) 0.027(2) -0.011(2) -0.010(2) -0.009(2)
C24 0.049(3) 0.054(3) 0.027(2) -0.016(2) -0.012(2) -0.015(2)
C25 0.032(2) 0.051(3) 0.031(2) -0.018(2) -0.0046(18) -0.008(2)
N5 0.034(2) 0.044(2) 0.0294(19) -0.0136(18) -0.0057(15) -0.0073(18)
C26 0.033(3) 0.043(3) 0.036(2) -0.014(2) -0.0006(19) -0.007(2)
C27 0.049(3) 0.062(4) 0.043(3) -0.029(3) 0.002(2) -0.018(3)
C28 0.054(3) 0.062(4) 0.060(3) -0.036(3) 0.001(3) -0.019(3)
C29 0.043(3) 0.043(3) 0.062(3) -0.025(3) 0.009(2) -0.010(2)
C30 0.035(3) 0.045(3) 0.044(3) -0.017(2) 0.006(2) -0.003(2)
N6 0.028(2) 0.042(2) 0.034(2) -0.0169(18) 0.0003(15) -0.0018(17)
O1 0.0381(18) 0.052(2) 0.0244(15) -0.0085(14) -0.0051(12) 0.0009(15)
C31 0.044(3) 0.047(3) 0.033(2) -0.010(2) -0.007(2) 0.003(2)
C32 0.043(3) 0.049(3) 0.032(2) -0.007(2) -0.010(2) -0.010(2)
C33 0.046(3) 0.044(3) 0.033(2) -0.007(2) -0.008(2) -0.007(2)
C34 0.051(3) 0.052(3) 0.030(2) -0.010(2) -0.011(2) -0.008(2)
C35 0.048(3) 0.050(3) 0.036(3) -0.013(2) -0.009(2) -0.008(2)
C36 0.058(3) 0.052(3) 0.034(3) -0.012(2) -0.013(2) -0.011(3)
C37 0.059(3) 0.054(3) 0.035(3) -0.013(2) -0.008(2) -0.013(3)
C38 0.067(4) 0.063(4) 0.034(3) -0.015(3) -0.010(2) -0.018(3)
C39 0.056(3) 0.054(3) 0.037(3) -0.014(2) -0.011(2) -0.009(3)
C40 0.053(3) 0.060(3) 0.037(3) -0.017(2) -0.007(2) -0.019(3)
C41 0.048(3) 0.058(3) 0.035(3) -0.015(2) -0.007(2) -0.013(3)
C42 0.046(3) 0.062(4) 0.041(3) -0.021(3) -0.007(2) -0.012(3)
C43 0.049(3) 0.071(4) 0.040(3) -0.028(3) -0.012(2) -0.005(3)
C44 0.060(4) 0.092(5) 0.041(3) -0.024(3) -0.011(2) -0.012(3)
O2 0.059(2) 0.063(2) 0.0267(16) -0.0137(16) -0.0018(14) -0.0250(18)
C45 0.056(3) 0.064(4) 0.026(2) -0.011(2) -0.004(2) -0.019(3)
C46 0.053(3) 0.059(3) 0.028(2) -0.008(2) -0.005(2) -0.014(3)
C47 0.048(3) 0.051(3) 0.032(2) -0.013(2) -0.004(2) -0.008(2)
C48 0.046(3) 0.056(3) 0.033(3) -0.016(2) -0.005(2) -0.005(2)
C49 0.050(3) 0.054(3) 0.032(2) -0.014(2) -0.003(2) -0.002(2)
C50 0.045(3) 0.055(3) 0.032(2) -0.017(2) -0.005(2) -0.005(2)
C51 0.048(3) 0.059(3) 0.033(2) -0.013(2) -0.009(2) -0.002(2)
C52 0.044(3) 0.051(3) 0.035(2) -0.011(2) -0.007(2) -0.004(2)
C53 0.044(3) 0.064(4) 0.036(3) -0.018(2) -0.008(2) -0.007(3)
C54 0.042(3) 0.062(3) 0.036(3) -0.014(2) -0.011(2) -0.006(2)
C55 0.042(3) 0.060(3) 0.035(3) -0.014(2) -0.011(2) -0.009(2)
C56 0.050(3) 0.058(3) 0.039(3) -0.020(2) -0.006(2) -0.010(2)
C57 0.065(4) 0.063(4) 0.036(3) -0.012(3) -0.015(2) -0.017(3)
C58 0.083(4) 0.088(5) 0.037(3) -0.016(3) -0.009(3) -0.028(4)
C59 0.099(5) 0.089(5) 0.064(4) -0.012(4) -0.026(4) -0.014(4)
O3 0.088(3) 0.112(4) 0.042(2) -0.011(2) -0.003(2) -0.005(3)
B1 0.043(4) 0.084(5) 0.042(3) -0.034(3) 0.000(3) -0.012(3)
F1 0.071(2) 0.093(3) 0.090(3) -0.049(2) 0.0342(19) -0.027(2)
F2 0.209(5) 0.185(5) 0.060(3) -0.019(3) -0.073(3) -0.030(4)
F3 0.073(3) 0.123(4) 0.182(5) -0.076(4) -0.018(3) 0.007(3)
F4 0.080(2) 0.119(3) 0.066(2) -0.038(2) 0.0043(18) -0.042(2)
B2 0.039(3) 0.073(5) 0.039(3) -0.023(3) -0.002(2) -0.002(3)
F5 0.079(2) 0.080(2) 0.068(2) -0.0345(19) 0.0091(17) -0.0277(19)
F6 0.051(2) 0.155(4) 0.073(2) -0.053(2) -0.0178(17) 0.018(2)
F7 0.064(2) 0.105(3) 0.0484(18) -0.0392(18) -0.0105(15) 0.0091(18)
F8 0.097(3) 0.089(3) 0.0480(19) -0.0087(18) -0.0250(17) -0.032(2)

loop_
_atom_type_symbol
_atom_type_description
_atom_type_scat_dispersion_real
_atom_type_scat_dispersion_imag
_atom_type_scat_source
C C 0.0033 0.0016 'International Tables Vol C Tables 4.2.6.8 and 6.1.1.4'
H H 0.0000 0.0000 'International Tables Vol C Tables 4.2.6.8 and 6.1.1.4'
B B 0.0013 0.0007 'International Tables Vol C Tables 4.2.6.8 and 6.1.1.4'
N N 0.0061 0.0033 'International Tables Vol C Tables 4.2.6.8 and 6.1.1.4'
O O 0.0106 0.0060 'International Tables Vol C Tables 4.2.6.8 and 6.1.1.4'
F F 0.0171 0.0103 'International Tables Vol C Tables 4.2.6.8 and 6.1.1.4'
Co Co 0.3494 0.9721 'International Tables Vol C Tables 4.2.6.8 and 6.1.1.4'

loop_
_geom_angle_atom_site_label_1
_geom_angle_atom_site_label_2
_geom_angle_atom_site_label_3
_geom_angle
_geom_angle_site_symmetry_1
_geom_angle_site_symmetry_3
_geom_angle_publ_flag
C1 N1 C5 117.5(4) . . ?
C1 N1 Co1 126.7(3) . . ?
C5 N1 Co1 115.8(3) . . ?
N1 C1 C2 123.0(4) . . ?
N1 C1 H1 118.5 . . ?
C2 C1 H1 118.5 . . ?
C3 C2 C1 118.7(4) . . ?
C3 C2 H2 120.6 . . ?
C1 C2 H2 120.6 . . ?
C2 C3 C4 118.9(4) . . ?
C2 C3 H3 120.5 . . ?
C4 C3 H3 120.5 . . ?
C5 C4 C3 119.5(4) . . ?
C5 C4 H4 120.3 . . ?
C3 C4 H4 120.3 . . ?
N1 C5 C4 122.3(4) . . ?
N1 C5 C6 113.1(4) . . ?
C4 C5 C6 124.5(4) . . ?
N2 C6 C7 121.9(4) . . ?
N2 C6 C5 114.4(3) . . ?
C7 C6 C5 123.5(4) . . ?
C6 C7 C8 118.1(4) . . ?
C6 C7 H5 120.9 . . ?
C8 C7 H5 120.9 . . ?
O1 C8 C9 124.1(4) . . ?
O1 C8 C7 116.3(4) . . ?
C9 C8 C7 119.5(4) . . ?
C10 C9 C8 118.4(4) . . ?
C10 C9 H6 120.8 . . ?
C8 C9 H6 120.8 . . ?
N2 C10 C9 121.5(4) . . ?
N2 C10 C11 114.5(4) . . ?
C9 C10 C11 124.0(4) . . ?
C6 N2 C10 120.5(4) . . ?
C6 N2 Co1 120.3(3) . . ?
C10 N2 Co1 119.2(3) . . ?
N5 Co1 N2 173.70(14) . . ?
N5 Co1 N6 76.55(15) . . ?
N2 Co1 N6 106.37(15) . . ?
N5 Co1 N1 109.62(13) . . ?
N2 Co1 N1 76.18(13) . . ?
N6 Co1 N1 89.90(14) . . ?
N5 Co1 N4 77.22(14) . . ?
N2 Co1 N4 99.72(14) . . ?
N6 Co1 N4 153.77(13) . . ?
N1 Co1 N4 99.05(14) . . ?
N5 Co1 N3 97.73(14) . . ?
N2 Co1 N3 76.74(13) . . ?
N6 Co1 N3 91.94(14) . . ?
N1 Co1 N3 152.24(13) . . ?
N4 Co1 N3 91.37(15) . . ?
C15 N3 C11 118.1(4) . . ?
C15 N3 Co1 127.6(3) . . ?
C11 N3 Co1 114.2(3) . . ?
N3 C11 C12 121.6(4) . . ?
N3 C11 C10 115.2(3) . . ?
C12 C11 C10 123.1(4) . . ?
C13 C12 C11 119.0(4) . . ?
C13 C12 H7 120.5 . . ?
C11 C12 H7 120.5 . . ?
C14 C13 C12 119.6(4) . . ?
C14 C13 H8 120.2 . . ?
C12 C13 H8 120.2 . . ?
C13 C14 C15 118.2(4) . . ?
C13 C14 H9 120.9 . . ?
C15 C14 H9 120.9 . . ?
N3 C15 C14 123.5(4) . . ?
N3 C15 H10 118.2 . . ?
C14 C15 H10 118.2 . . ?
C16 N4 C20 117.9(4) . . ?
C16 N4 Co1 127.7(3) . . ?
C20 N4 Co1 114.0(3) . . ?
N4 C16 C17 123.1(4) . . ?
N4 C16 H11 118.5 . . ?
C17 C16 H11 118.5 . . ?
C16 C17 C18 119.1(4) . . ?
C16 C17 H12 120.4 . . ?
C18 C17 H12 120.4 . . ?
C17 C18 C19 118.6(5) . . ?
C17 C18 H13 120.7 . . ?
C19 C18 H13 120.7 . . ?
C18 C19 C20 120.1(4) . . ?
C18 C19 H14 120.0 . . ?
C20 C19 H14 120.0 . . ?
N4 C20 C19 121.2(4) . . ?
N4 C20 C21 114.7(4) . . ?
C19 C20 C21 124.1(4) . . ?
N5 C21 C22 121.4(4) . . ?
N5 C21 C20 114.3(4) . . ?
C22 C21 C20 124.2(4) . . ?
C21 C22 C23 118.0(4) . . ?
C21 C22 H15 121.0 . . ?
C23 C22 H15 121.0 . . ?
O2 C23 C24 116.5(4) . . ?
O2 C23 C22 123.4(4) . . ?
C24 C23 C22 120.2(4) . . ?
C23 C24 C25 118.9(4) . . ?
C23 C24 H16 120.5 . . ?
C25 C24 H16 120.5 . . ?
N5 C25 C24 121.5(4) . . ?
N5 C25 C26 113.1(4) . . ?
C24 C25 C26 125.3(4) . . ?
C25 N5 C21 120.0(4) . . ?
C25 N5 Co1 120.0(3) . . ?
C21 N5 Co1 119.0(3) . . ?
N6 C26 C27 121.5(4) . . ?
N6 C26 C25 114.6(4) . . ?
C27 C26 C25 123.9(4) . . ?
C28 C27 C26 119.5(5) . . ?
C28 C27 H17 120.2 . . ?
C26 C27 H17 120.2 . . ?
C27 C28 C29 119.2(5) . . ?
C27 C28 H18 120.4 . . ?
C29 C28 H18 120.4 . . ?
C28 C29 C30 118.4(5) . . ?
C28 C29 H19 120.8 . . ?
C30 C29 H19 120.8 . . ?
N6 C30 C29 123.2(5) . . ?
N6 C30 H20 118.4 . . ?
C29 C30 H20 118.4 . . ?
C30 N6 C26 118.2(4) . . ?
C30 N6 Co1 126.5(3) . . ?
C26 N6 Co1 115.2(3) . . ?
C8 O1 C31 114.6(3) . . ?
O1 C31 C32 108.6(4) . . ?
O1 C31 H21 110.0 . . ?
C32 C31 H21 110.0 . . ?
O1 C31 H22 110.0 . . ?
C32 C31 H22 110.0 . . ?
H21 C31 H22 108.3 . . ?
C31 C32 C33 114.0(4) . . ?
C31 C32 H23 108.7 . . ?
C33 C32 H23 108.7 . . ?
C31 C32 H24 108.7 . . ?
C33 C32 H24 108.7 . . ?
H23 C32 H24 107.6 . . ?
C32 C33 C34 112.8(4) . . ?
C32 C33 H25 109.0 . . ?
C34 C33 H25 109.0 . . ?
C32 C33 H26 109.0 . . ?
C34 C33 H26 109.0 . . ?
H25 C33 H26 107.8 . . ?
C35 C34 C33 113.0(4) . . ?
C35 C34 H27 109.0 . . ?
C33 C34 H27 109.0 . . ?
C35 C34 H28 109.0 . . ?
C33 C34 H28 109.0 . . ?
H27 C34 H28 107.8 . . ?
C34 C35 C36 113.5(4) . . ?
C34 C35 H29 108.9 . . ?
C36 C35 H29 108.9 . . ?
C34 C35 H30 108.9 . . ?
C36 C35 H30 108.9 . . ?
H29 C35 H30 107.7 . . ?
C35 C36 C37 113.1(4) . . ?
C35 C36 H31 109.0 . . ?
C37 C36 H31 109.0 . . ?
C35 C36 H32 109.0 . . ?
C37 C36 H32 109.0 . . ?
H31 C36 H32 107.8 . . ?
C38 C37 C36 112.9(4) . . ?
C38 C37 H33 109.0 . . ?
C36 C37 H33 109.0 . . ?
C38 C37 H34 109.0 . . ?
C36 C37 H34 109.0 . . ?
H33 C37 H34 107.8 . . ?
C37 C38 C39 113.6(4) . . ?
C37 C38 H35 108.8 . . ?
C39 C38 H35 108.8 . . ?
C37 C38 H36 108.8 . . ?
C39 C38 H36 108.8 . . ?
H35 C38 H36 107.7 . . ?
C38 C39 C40 113.4(4) . . ?
C38 C39 H37 108.9 . . ?
C40 C39 H37 108.9 . . ?
C38 C39 H38 108.9 . . ?
C40 C39 H38 108.9 . . ?
H37 C39 H38 107.7 . . ?
C41 C40 C39 114.4(4) . . ?
C41 C40 H39 108.6 . . ?
C39 C40 H39 108.6 . . ?
C41 C40 H40 108.6 . . ?
C39 C40 H40 108.6 . . ?
H39 C40 H40 107.6 . . ?
C40 C41 C42 113.2(4) . . ?
C40 C41 H41 108.9 . . ?
C42 C41 H41 108.9 . . ?
C40 C41 H42 108.9 . . ?
C42 C41 H42 108.9 . . ?
H41 C41 H42 107.8 . . ?
C41 C42 C43 113.9(4) . . ?
C41 C42 H43 108.8 . . ?
C43 C42 H43 108.8 . . ?
C41 C42 H44 108.8 . . ?
C43 C42 H44 108.8 . . ?
H43 C42 H44 107.7 . . ?
C44 C43 C42 112.7(5) . . ?
C44 C43 H45 109.0 . . ?
C42 C43 H45 109.0 . . ?
C44 C43 H46 109.0 . . ?
C42 C43 H46 109.0 . . ?
H45 C43 H46 107.8 . . ?
C43 C44 H47 109.5 . . ?
C43 C44 H48 109.5 . . ?
H47 C44 H48 109.5 . . ?
C43 C44 H49 109.5 . . ?
H47 C44 H49 109.5 . . ?
H48 C44 H49 109.5 . . ?
C23 O2 C45 116.9(4) . . ?
O2 C45 C46 108.0(4) . . ?
O2 C45 H50 110.1 . . ?
C46 C45 H50 110.1 . . ?
O2 C45 H51 110.1 . . ?
C46 C45 H51 110.1 . . ?
H50 C45 H51 108.4 . . ?
C45 C46 C47 114.3(4) . . ?
C45 C46 H52 108.7 . . ?
C47 C46 H52 108.7 . . ?
C45 C46 H53 108.7 . . ?
C47 C46 H53 108.7 . . ?
H52 C46 H53 107.6 . . ?
C46 C47 C48 111.5(4) . . ?
C46 C47 H54 109.3 . . ?
C48 C47 H54 109.3 . . ?
C46 C47 H55 109.3 . . ?
C48 C47 H55 109.3 . . ?
H54 C47 H55 108.0 . . ?
C49 C48 C47 113.5(4) . . ?
C49 C48 H56 108.9 . . ?
C47 C48 H56 108.9 . . ?
C49 C48 H57 108.9 . . ?
C47 C48 H57 108.9 . . ?
H56 C48 H57 107.7 . . ?
C48 C49 C50 113.5(4) . . ?
C48 C49 H58 108.9 . . ?
C50 C49 H58 108.9 . . ?
C48 C49 H59 108.9 . . ?
C50 C49 H59 108.9 . . ?
H58 C49 H59 107.7 . . ?
C51 C50 C49 114.2(4) . . ?
C51 C50 H60 108.7 . . ?
C49 C50 H60 108.7 . . ?
C51 C50 H61 108.7 . . ?
C49 C50 H61 108.7 . . ?
H60 C50 H61 107.6 . . ?
C50 C51 C52 112.0(4) . . ?
C50 C51 H62 109.2 . . ?
C52 C51 H62 109.2 . . ?
C50 C51 H63 109.2 . . ?
C52 C51 H63 109.2 . . ?
H62 C51 H63 107.9 . . ?
C53 C52 C51 114.8(4) . . ?
C53 C52 H64 108.6 . . ?
C51 C52 H64 108.6 . . ?
C53 C52 H65 108.6 . . ?
C51 C52 H65 108.6 . . ?
H64 C52 H65 107.5 . . ?
C52 C53 C54 111.9(4) . . ?
C52 C53 H66 109.2 . . ?
C54 C53 H66 109.2 . . ?
C52 C53 H67 109.2 . . ?
C54 C53 H67 109.2 . . ?
H66 C53 H67 107.9 . . ?
C53 C54 C55 114.1(4) . . ?
C53 C54 H68 108.7 . . ?
C55 C54 H68 108.7 . . ?
C53 C54 H69 108.7 . . ?
C55 C54 H69 108.7 . . ?
H68 C54 H69 107.6 . . ?
C56 C55 C54 112.5(4) . . ?
C56 C55 H70 109.1 . . ?
C54 C55 H70 109.1 . . ?
C56 C55 H71 109.1 . . ?
C54 C55 H71 109.1 . . ?
H70 C55 H71 107.8 . . ?
C57 C56 C55 113.2(4) . . ?
C57 C56 H72 108.9 . . ?
C55 C56 H72 108.9 . . ?
C57 C56 H73 108.9 . . ?
C55 C56 H73 108.9 . . ?
H72 C56 H73 107.8 . . ?
C56 C57 C58 112.4(5) . . ?
C56 C57 H74 109.1 . . ?
C58 C57 H74 109.1 . . ?
C56 C57 H75 109.1 . . ?
C58 C57 H75 109.1 . . ?
H74 C57 H75 107.9 . . ?
C57 C58 H76 109.5 . . ?
C57 C58 H77 109.5 . . ?
H76 C58 H77 109.5 . . ?
C57 C58 H78 109.5 . . ?
H76 C58 H78 109.5 . . ?
H77 C58 H78 109.5 . . ?
O3 C59 H79 109.5 . . ?
O3 C59 H80 109.5 . . ?
H79 C59 H80 109.5 . . ?
O3 C59 H81 109.5 . . ?
H79 C59 H81 109.5 . . ?
H80 C59 H81 109.5 . . ?
C59 O3 H82 109.5 . . ?
F2 B1 F1 113.7(6) . . ?
F2 B1 F4 109.8(5) . . ?
F1 B1 F4 111.8(5) . . ?
F2 B1 F3 106.0(5) . . ?
F1 B1 F3 108.0(5) . . ?
F4 B1 F3 107.1(6) . . ?
F7 B2 F8 110.8(5) . . ?
F7 B2 F6 110.7(5) . . ?
F8 B2 F6 108.8(5) . . ?
F7 B2 F5 108.8(5) . . ?
F8 B2 F5 108.1(4) . . ?
F6 B2 F5 109.6(5) . . ?

loop_
_geom_bond_atom_site_label_1
_geom_bond_atom_site_label_2
_geom_bond_distance
_geom_bond_site_symmetry_2
_geom_bond_publ_flag
N1 C1 1.341(5) . ?
N1 C5 1.368(5) . ?
N1 Co1 2.143(4) . ?
C1 C2 1.396(6) . ?
C1 H1 0.9500 . ?
C2 C3 1.375(6) . ?
C2 H2 0.9500 . ?
C3 C4 1.395(6) . ?
C3 H3 0.9500 . ?
C4 C5 1.371(6) . ?
C4 H4 0.9500 . ?
C5 C6 1.487(6) . ?
C6 N2 1.336(5) . ?
C6 C7 1.373(6) . ?
C7 C8 1.414(6) . ?
C7 H5 0.9500 . ?
C8 O1 1.343(5) . ?
C8 C9 1.394(6) . ?
C9 C10 1.380(6) . ?
C9 H6 0.9500 . ?
C10 N2 1.350(5) . ?
C10 C11 1.474(6) . ?
N2 Co1 2.034(4) . ?
Co1 N5 2.020(4) . ?
Co1 N6 2.123(4) . ?
Co1 N4 2.151(4) . ?
Co1 N3 2.167(4) . ?
N3 C15 1.340(5) . ?
N3 C11 1.349(5) . ?
C11 C12 1.394(6) . ?
C12 C13 1.387(6) . ?
C12 H7 0.9500 . ?
C13 C14 1.372(6) . ?
C13 H8 0.9500 . ?
C14 C15 1.384(6) . ?
C14 H9 0.9500 . ?
C15 H10 0.9500 . ?
N4 C16 1.340(6) . ?
N4 C20 1.356(5) . ?
C16 C17 1.371(7) . ?
C16 H11 0.9500 . ?
C17 C18 1.371(7) . ?
C17 H12 0.9500 . ?
C18 C19 1.375(7) . ?
C18 H13 0.9500 . ?
C19 C20 1.378(6) . ?
C19 H14 0.9500 . ?
C20 C21 1.482(6) . ?
C21 N5 1.346(6) . ?
C21 C22 1.386(6) . ?
C22 C23 1.389(6) . ?
C22 H15 0.9500 . ?
C23 O2 1.354(5) . ?
C23 C24 1.373(6) . ?
C24 C25 1.377(6) . ?
C24 H16 0.9500 . ?
C25 N5 1.335(6) . ?
C25 C26 1.477(6) . ?
C26 N6 1.346(5) . ?
C26 C27 1.385(7) . ?
C27 C28 1.374(7) . ?
C27 H17 0.9500 . ?
C28 C29 1.375(7) . ?
C28 H18 0.9500 . ?
C29 C30 1.377(7) . ?
C29 H19 0.9500 . ?
C30 N6 1.337(6) . ?
C30 H20 0.9500 . ?
O1 C31 1.452(5) . ?
C31 C32 1.510(6) . ?
C31 H21 0.9900 . ?
C31 H22 0.9900 . ?
C32 C33 1.512(6) . ?
C32 H23 0.9900 . ?
C32 H24 0.9900 . ?
C33 C34 1.519(6) . ?
C33 H25 0.9900 . ?
C33 H26 0.9900 . ?
C34 C35 1.510(6) . ?
C34 H27 0.9900 . ?
C34 H28 0.9900 . ?
C35 C36 1.514(6) . ?
C35 H29 0.9900 . ?
C35 H30 0.9900 . ?
C36 C37 1.528(7) . ?
C36 H31 0.9900 . ?
C36 H32 0.9900 . ?
C37 C38 1.508(6) . ?
C37 H33 0.9900 . ?
C37 H34 0.9900 . ?
C38 C39 1.517(7) . ?
C38 H35 0.9900 . ?
C38 H36 0.9900 . ?
C39 C40 1.517(6) . ?
C39 H37 0.9900 . ?
C39 H38 0.9900 . ?
C40 C41 1.512(7) . ?
C40 H39 0.9900 . ?
C40 H40 0.9900 . ?
C41 C42 1.512(6) . ?
C41 H41 0.9900 . ?
C41 H42 0.9900 . ?
C42 C43 1.520(6) . ?
C42 H43 0.9900 . ?
C42 H44 0.9900 . ?
C43 C44 1.510(7) . ?
C43 H45 0.9900 . ?
C43 H46 0.9900 . ?
C44 H47 0.9800 . ?
C44 H48 0.9800 . ?
C44 H49 0.9800 . ?
O2 C45 1.438(6) . ?
C45 C46 1.523(6) . ?
C45 H50 0.9900 . ?
C45 H51 0.9900 . ?
C46 C47 1.523(6) . ?
C46 H52 0.9900 . ?
C46 H53 0.9900 . ?
C47 C48 1.529(6) . ?
C47 H54 0.9900 . ?
C47 H55 0.9900 . ?
C48 C49 1.513(6) . ?
C48 H56 0.9900 . ?
C48 H57 0.9900 . ?
C49 C50 1.531(6) . ?
C49 H58 0.9900 . ?
C49 H59 0.9900 . ?
C50 C51 1.523(6) . ?
C50 H60 0.9900 . ?
C50 H61 0.9900 . ?
C51 C52 1.524(6) . ?
C51 H62 0.9900 . ?
C51 H63 0.9900 . ?
C52 C53 1.514(6) . ?
C52 H64 0.9900 . ?
C52 H65 0.9900 . ?
C53 C54 1.522(6) . ?
C53 H66 0.9900 . ?
C53 H67 0.9900 . ?
C54 C55 1.530(6) . ?
C54 H68 0.9900 . ?
C54 H69 0.9900 . ?
C55 C56 1.529(6) . ?
C55 H70 0.9900 . ?
C55 H71 0.9900 . ?
C56 C57 1.518(6) . ?
C56 H72 0.9900 . ?
C56 H73 0.9900 . ?
C57 C58 1.523(7) . ?
C57 H74 0.9900 . ?
C57 H75 0.9900 . ?
C58 H76 0.9800 . ?
C58 H77 0.9800 . ?
C58 H78 0.9800 . ?
C59 O3 1.392(7) . ?
C59 H79 0.9800 . ?
C59 H80 0.9800 . ?
C59 H81 0.9800 . ?
O3 H82 0.8400 . ?
B1 F2 1.336(7) . ?
B1 F1 1.350(7) . ?
B1 F4 1.373(7) . ?
B1 F3 1.378(8) . ?
B2 F7 1.363(6) . ?
B2 F8 1.378(7) . ?
B2 F6 1.379(7) . ?
B2 F5 1.394(7) . ?

loop_
_geom_torsion_atom_site_label_1
_geom_torsion_atom_site_label_2
_geom_torsion_atom_site_label_3
_geom_torsion_atom_site_label_4
_geom_torsion
_geom_torsion_site_symmetry_1
_geom_torsion_site_symmetry_2
_geom_torsion_site_symmetry_3
_geom_torsion_site_symmetry_4
_geom_torsion_publ_flag
C5 N1 C1 C2 3.1(6) . . . . ?
Co1 N1 C1 C2 -175.4(3) . . . . ?
N1 C1 C2 C3 -2.1(7) . . . . ?
C1 C2 C3 C4 0.2(7) . . . . ?
C2 C3 C4 C5 0.7(7) . . . . ?
C1 N1 C5 C4 -2.2(6) . . . . ?
Co1 N1 C5 C4 176.5(3) . . . . ?
C1 N1 C5 C6 176.7(4) . . . . ?
Co1 N1 C5 C6 -4.7(5) . . . . ?
C3 C4 C5 N1 0.4(7) . . . . ?
C3 C4 C5 C6 -178.4(4) . . . . ?
N1 C5 C6 N2 2.8(5) . . . . ?
C4 C5 C6 N2 -178.3(4) . . . . ?
N1 C5 C6 C7 -173.0(4) . . . . ?
C4 C5 C6 C7 5.8(7) . . . . ?
N2 C6 C7 C8 -1.6(7) . . . . ?
C5 C6 C7 C8 173.9(4) . . . . ?
C6 C7 C8 O1 -175.0(4) . . . . ?
C6 C7 C8 C9 3.1(7) . . . . ?
O1 C8 C9 C10 175.5(4) . . . . ?
C7 C8 C9 C10 -2.5(7) . . . . ?
C8 C9 C10 N2 0.3(7) . . . . ?
C8 C9 C10 C11 -176.7(4) . . . . ?
C7 C6 N2 C10 -0.5(7) . . . . ?
C5 C6 N2 C10 -176.5(4) . . . . ?
C7 C6 N2 Co1 176.4(3) . . . . ?
C5 C6 N2 Co1 0.5(5) . . . . ?
C9 C10 N2 C6 1.3(7) . . . . ?
C11 C10 N2 C6 178.5(4) . . . . ?
C9 C10 N2 Co1 -175.7(3) . . . . ?
C11 C10 N2 Co1 1.5(5) . . . . ?
C6 N2 Co1 N5 155.1(13) . . . . ?
C10 N2 Co1 N5 -27.9(16) . . . . ?
C6 N2 Co1 N6 -88.0(3) . . . . ?
C10 N2 Co1 N6 89.0(3) . . . . ?
C6 N2 Co1 N1 -2.3(3) . . . . ?
C10 N2 Co1 N1 174.7(4) . . . . ?
C6 N2 Co1 N4 94.7(3) . . . . ?
C10 N2 Co1 N4 -88.3(3) . . . . ?
C6 N2 Co1 N3 -176.1(4) . . . . ?
C10 N2 Co1 N3 0.8(3) . . . . ?
C1 N1 Co1 N5 4.9(4) . . . . ?
C5 N1 Co1 N5 -173.6(3) . . . . ?
C1 N1 Co1 N2 -177.7(4) . . . . ?
C5 N1 Co1 N2 3.8(3) . . . . ?
C1 N1 Co1 N6 -70.8(4) . . . . ?
C5 N1 Co1 N6 110.7(3) . . . . ?
C1 N1 Co1 N4 84.5(4) . . . . ?
C5 N1 Co1 N4 -94.0(3) . . . . ?
C1 N1 Co1 N3 -164.7(3) . . . . ?
C5 N1 Co1 N3 16.8(5) . . . . ?
N5 Co1 N3 C15 -2.2(4) . . . . ?
N2 Co1 N3 C15 -179.1(4) . . . . ?
N6 Co1 N3 C15 74.5(4) . . . . ?
N1 Co1 N3 C15 168.0(3) . . . . ?
N4 Co1 N3 C15 -79.5(4) . . . . ?
N5 Co1 N3 C11 173.7(3) . . . . ?
N2 Co1 N3 C11 -3.2(3) . . . . ?
N6 Co1 N3 C11 -109.6(3) . . . . ?
N1 Co1 N3 C11 -16.1(5) . . . . ?
N4 Co1 N3 C11 96.4(3) . . . . ?
C15 N3 C11 C12 -1.9(6) . . . . ?
Co1 N3 C11 C12 -178.2(3) . . . . ?
C15 N3 C11 C10 -178.7(4) . . . . ?
Co1 N3 C11 C10 5.0(5) . . . . ?
N2 C10 C11 N3 -4.3(6) . . . . ?
C9 C10 C11 N3 172.8(4) . . . . ?
N2 C10 C11 C12 178.9(4) . . . . ?
C9 C10 C11 C12 -4.0(7) . . . . ?
N3 C11 C12 C13 1.4(7) . . . . ?
C10 C11 C12 C13 178.0(4) . . . . ?
C11 C12 C13 C14 -0.3(7) . . . . ?
C12 C13 C14 C15 -0.2(7) . . . . ?
C11 N3 C15 C14 1.4(7) . . . . ?
Co1 N3 C15 C14 177.1(4) . . . . ?
C13 C14 C15 N3 -0.3(8) . . . . ?
N5 Co1 N4 C16 -179.1(4) . . . . ?
N2 Co1 N4 C16 -4.7(4) . . . . ?
N6 Co1 N4 C16 -178.7(3) . . . . ?
N1 Co1 N4 C16 72.7(4) . . . . ?
N3 Co1 N4 C16 -81.5(4) . . . . ?
N5 Co1 N4 C20 -6.5(3) . . . . ?
N2 Co1 N4 C20 167.9(3) . . . . ?
N6 Co1 N4 C20 -6.1(5) . . . . ?
N1 Co1 N4 C20 -114.7(3) . . . . ?
N3 Co1 N4 C20 91.1(3) . . . . ?
C20 N4 C16 C17 0.3(7) . . . . ?
Co1 N4 C16 C17 172.7(4) . . . . ?
N4 C16 C17 C18 0.8(7) . . . . ?
C16 C17 C18 C19 -0.8(8) . . . . ?
C17 C18 C19 C20 -0.2(8) . . . . ?
C16 N4 C20 C19 -1.4(6) . . . . ?
Co1 N4 C20 C19 -174.8(4) . . . . ?
C16 N4 C20 C21 177.8(4) . . . . ?
Co1 N4 C20 C21 4.4(5) . . . . ?
C18 C19 C20 N4 1.3(7) . . . . ?
C18 C19 C20 C21 -177.8(5) . . . . ?
N4 C20 C21 N5 1.9(6) . . . . ?
C19 C20 C21 N5 -178.9(4) . . . . ?
N4 C20 C21 C22 -175.7(4) . . . . ?
C19 C20 C21 C22 3.5(7) . . . . ?
N5 C21 C22 C23 -1.4(7) . . . . ?
C20 C21 C22 C23 176.0(4) . . . . ?
C21 C22 C23 O2 -177.4(4) . . . . ?
C21 C22 C23 C24 1.5(7) . . . . ?
O2 C23 C24 C25 177.7(4) . . . . ?
C22 C23 C24 C25 -1.1(7) . . . . ?
C23 C24 C25 N5 0.7(7) . . . . ?
C23 C24 C25 C26 -175.0(4) . . . . ?
C24 C25 N5 C21 -0.6(7) . . . . ?
C26 C25 N5 C21 175.6(4) . . . . ?
C24 C25 N5 Co1 -169.2(3) . . . . ?
C26 C25 N5 Co1 7.0(5) . . . . ?
C22 C21 N5 C25 1.0(6) . . . . ?
C20 C21 N5 C25 -176.7(4) . . . . ?
C22 C21 N5 Co1 169.6(3) . . . . ?
C20 C21 N5 Co1 -8.0(5) . . . . ?
N2 Co1 N5 C25 115.2(14) . . . . ?
N6 Co1 N5 C25 -3.2(3) . . . . ?
N1 Co1 N5 C25 -88.2(3) . . . . ?
N4 Co1 N5 C25 176.6(4) . . . . ?
N3 Co1 N5 C25 87.0(3) . . . . ?
N2 Co1 N5 C21 -53.5(16) . . . . ?
N6 Co1 N5 C21 -171.9(3) . . . . ?
N1 Co1 N5 C21 103.1(3) . . . . ?
N4 Co1 N5 C21 7.9(3) . . . . ?
N3 Co1 N5 C21 -81.7(3) . . . . ?
N5 C25 C26 N6 -8.2(6) . . . . ?
C24 C25 C26 N6 167.9(4) . . . . ?
N5 C25 C26 C27 173.9(4) . . . . ?
C24 C25 C26 C27 -10.1(7) . . . . ?
N6 C26 C27 C28 -0.4(7) . . . . ?
C25 C26 C27 C28 177.4(5) . . . . ?
C26 C27 C28 C29 -1.0(8) . . . . ?
C27 C28 C29 C30 1.6(8) . . . . ?
C28 C29 C30 N6 -0.9(7) . . . . ?
C29 C30 N6 C26 -0.4(7) . . . . ?
C29 C30 N6 Co1 176.6(3) . . . . ?
C27 C26 N6 C30 1.1(6) . . . . ?
C25 C26 N6 C30 -176.9(4) . . . . ?
C27 C26 N6 Co1 -176.3(4) . . . . ?
C25 C26 N6 Co1 5.7(5) . . . . ?
N5 Co1 N6 C30 -178.8(4) . . . . ?
N2 Co1 N6 C30 7.0(4) . . . . ?
N1 Co1 N6 C30 -68.6(4) . . . . ?
N4 Co1 N6 C30 -179.2(3) . . . . ?
N3 Co1 N6 C30 83.7(4) . . . . ?
N5 Co1 N6 C26 -1.7(3) . . . . ?
N2 Co1 N6 C26 -175.9(3) . . . . ?
N1 Co1 N6 C26 108.5(3) . . . . ?
N4 Co1 N6 C26 -2.1(5) . . . . ?
N3 Co1 N6 C26 -99.2(3) . . . . ?
C9 C8 O1 C31 -25.0(6) . . . . ?
C7 C8 O1 C31 153.0(4) . . . . ?
C8 O1 C31 C32 -161.6(4) . . . . ?
O1 C31 C32 C33 -80.5(5) . . . . ?
C31 C32 C33 C34 -171.8(4) . . . . ?
C32 C33 C34 C35 -179.0(4) . . . . ?
C33 C34 C35 C36 179.6(4) . . . . ?
C34 C35 C36 C37 -176.1(4) . . . . ?
C35 C36 C37 C38 179.8(4) . . . . ?
C36 C37 C38 C39 -176.7(4) . . . . ?
C37 C38 C39 C40 -174.2(4) . . . . ?
C38 C39 C40 C41 174.0(4) . . . . ?
C39 C40 C41 C42 -177.8(4) . . . . ?
C40 C41 C42 C43 175.0(4) . . . . ?
C41 C42 C43 C44 -179.7(4) . . . . ?
C24 C23 O2 C45 -167.0(4) . . . . ?
C22 C23 O2 C45 11.8(7) . . . . ?
C23 O2 C45 C46 167.2(4) . . . . ?
O2 C45 C46 C47 75.4(6) . . . . ?
C45 C46 C47 C48 173.8(4) . . . . ?
C46 C47 C48 C49 -178.1(4) . . . . ?
C47 C48 C49 C50 -179.5(4) . . . . ?
C48 C49 C50 C51 -178.4(4) . . . . ?
C49 C50 C51 C52 -178.9(4) . . . . ?
C50 C51 C52 C53 -179.6(4) . . . . ?
C51 C52 C53 C54 -180.0(4) . . . . ?
C52 C53 C54 C55 179.9(4) . . . . ?
C53 C54 C55 C56 177.0(4) . . . . ?
C54 C55 C56 C57 -178.9(4) . . . . ?
C55 C56 C57 C58 177.4(5) . . . . ?
